data_2214007
loop_
_publ_author_name
'Abhayawardhana, Anusha D.'
'Parvez, Masood'
'Sutherland, Todd C.'

_publ_section_title
;
 Dimethyl 4-iodopyridine-2,6-dicarboxylate
;
_journal_coeditor_code YA2042
_journal_issue 6
_journal_name_full 'Acta Crystallographica Section E'
_journal_page_first o2963
_journal_page_last o2965
_journal_paper_doi 10.1107/S1600536807012809
_journal_volume 63
_journal_year 2007
_chemical_formula_iupac 'C9 H8 I N O4'
_chemical_formula_moiety 'C9 H8 I N O4'
_chemical_formula_sum 'C9 H8 I N O4'
_chemical_formula_weight 321.07
_chemical_melting_point 173
_chemical_name_common 'dimethyl 4-iodopyridine-2,6-dicarboxylate'
_chemical_name_systematic 'dimethyl 4-iodopyridine-2,6-dicarboxylate'
_space_group_IT_number 2
_symmetry_cell_setting triclinic
_symmetry_space_group_name_Hall '-P 1'
_symmetry_space_group_name_H-M 'P -1'
_atom_sites_solution_hydrogens geom
_atom_sites_solution_primary direct
_atom_sites_solution_secondary difmap
_audit_creation_method SHELXL-97
_cell_angle_alpha 99.936(5)
_cell_angle_beta 94.326(6)
_cell_angle_gamma 96.790(6)
_cell_formula_units_Z 4
_cell_length_a 4.2120(12)
_cell_length_b 13.359(2)
_cell_length_c 19.236(2)
_cell_measurement_reflns_used 3723
_cell_measurement_temperature 173(2)
_cell_measurement_theta_max 25.3
_cell_measurement_theta_min 1.56
_cell_volume 1053.6(4)
_computing_cell_refinement 'DENZO (Otwinowski & Minor, 1997)'
_computing_data_collection 'COLLECT (Nonius, 1998)'
_computing_data_reduction 'SCALEPACK (Otwinowski & Minor, 1997)'
_computing_molecular_graphics 'ORTEP-3 (Farrugia, 2005)'
_computing_publication_material 'PLATON (Spek, 2003)'
_computing_structure_refinement 'SHELXL97 (Sheldrick, 1997)'
_computing_structure_solution 'SAPI91 (Fan, 1991)'
_diffrn_ambient_temperature 173(2)
_diffrn_measured_fraction_theta_full 0.973
_diffrn_measured_fraction_theta_max 0.973
_diffrn_measurement_device_type 'Nonius KappaCCD'
_diffrn_measurement_method '\w and \f'
_diffrn_radiation_monochromator graphite
_diffrn_radiation_source 'fine-focus sealed tube'
_diffrn_radiation_type MoK\a
_diffrn_radiation_wavelength 0.71073
_diffrn_reflns_av_R_equivalents 0.045
_diffrn_reflns_av_sigmaI/netI 0.114
_diffrn_reflns_limit_h_max 5
_diffrn_reflns_limit_h_min -5
_diffrn_reflns_limit_k_max 15
_diffrn_reflns_limit_k_min -14
_diffrn_reflns_limit_l_max 22
_diffrn_reflns_limit_l_min -22
_diffrn_reflns_number 5334
_diffrn_reflns_theta_full 25.3
_diffrn_reflns_theta_max 25.3
_diffrn_reflns_theta_min 1.6
_diffrn_standards_decay_% 0
_diffrn_standards_interval_count 0
_diffrn_standards_number 0
_exptl_absorpt_coefficient_mu 3.03
_exptl_absorpt_correction_T_max 0.942
_exptl_absorpt_correction_T_min 0.793
_exptl_absorpt_correction_type multi-scan
_exptl_absorpt_process_details '(SORTAV; Blessing, 1997)'
_exptl_crystal_colour yellow
_exptl_crystal_density_diffrn 2.024
_exptl_crystal_density_method 'not measured'
_exptl_crystal_description needle
_exptl_crystal_F_000 616
_exptl_crystal_size_max 0.08
_exptl_crystal_size_mid 0.04
_exptl_crystal_size_min 0.02
_refine_diff_density_max 1.08
_refine_diff_density_min -0.78
_refine_ls_extinction_method none
_refine_ls_goodness_of_fit_ref 1.02
_refine_ls_hydrogen_treatment constr
_refine_ls_matrix_type full
_refine_ls_number_parameters 275
_refine_ls_number_reflns 3723
_refine_ls_number_restraints 0
_refine_ls_restrained_S_all 1.02
_refine_ls_R_factor_all 0.108
_refine_ls_R_factor_gt 0.050
_refine_ls_shift/su_max 0.001
_refine_ls_shift/su_mean 0.000
_refine_ls_structure_factor_coef Fsqd
_refine_ls_weighting_details 'calc w=1/[\s^2^(Fo^2^)+(0.0255P)^2^+0.5615P] where P=(Fo^2^+2Fc^2^)/3'
_refine_ls_weighting_scheme calc
_refine_ls_wR_factor_gt 0.076
_refine_ls_wR_factor_ref 0.096
_reflns_number_gt 2296
_reflns_number_total 3723
_reflns_threshold_expression I>2\s(I)
_cod_data_source_file ya2042.cif
_cod_data_source_block I
_cod_database_code 2214007
_cod_database_fobs_code 2214007

loop_
_symmetry_equiv_pos_as_xyz
'x, y, z'
'-x, -y, -z'

loop_
_atom_site_type_symbol
_atom_site_label
_atom_site_fract_x
_atom_site_fract_y
_atom_site_fract_z
_atom_site_U_iso_or_equiv
_atom_site_adp_type
_atom_site_calc_flag
_atom_site_refinement_flags
_atom_site_occupancy
I I1 0.73413(12) 0.45939(4) 0.22152(3) 0.03075(19) Uani d . 1
I I2 0.02699(12) 0.06208(4) 0.71406(3) 0.0333(2) Uani d . 1
O O8 -0.2442(13) 0.0395(4) 0.0700(3) 0.0400(16) Uani d . 1
O O11 -0.1904(13) 0.2729(4) -0.0806(3) 0.0389(16) Uani d . 1
O O13 0.0551(14) 0.0694(5) 0.1748(3) 0.0502(18) Uani d . 1
O O14 0.1561(15) 0.4174(5) -0.0580(3) 0.054(2) Uani d . 1
O O28 -0.1482(12) 0.2288(4) 0.4081(3) 0.0365(15) Uani d . 1
O O31 0.6008(12) 0.4504(4) 0.5677(3) 0.0321(14) Uani d . 1
O O33 -0.4145(13) 0.0875(5) 0.4358(3) 0.0428(17) Uani d . 1
O O34 0.8312(12) 0.4006(4) 0.6636(3) 0.0333(15) Uani d . 1
N N1 0.0042(14) 0.2205(5) 0.0411(3) 0.0235(16) Uani d . 1
N N21 0.2139(14) 0.2712(5) 0.5325(3) 0.0230(16) Uani d . 1
C C2 0.1335(18) 0.3126(6) 0.0300(4) 0.026(2) Uani d . 1
C C3 0.3483(17) 0.3824(7) 0.0778(4) 0.031(2) Uani d . 1
H H3 0.4326 0.4460 0.0650 0.037 Uiso d R 1
C C4 0.4358(18) 0.3555(6) 0.1421(4) 0.027(2) Uani d . 1
C C5 0.3105(17) 0.2621(7) 0.1552(4) 0.029(2) Uani d . 1
H H5 0.3737 0.2432 0.1997 0.035 Uiso d R 1
C C6 0.0979(18) 0.1974(7) 0.1043(4) 0.026(2) Uani d . 1
C C7 -0.031(2) 0.0956(7) 0.1207(5) 0.036(2) Uani d . 1
C C9 -0.375(2) -0.0599(7) 0.0838(4) 0.038(2) Uani d . 1
H H9A -0.5355 -0.0940 0.0448 0.046 Uiso calc R 1
H H9B -0.4762 -0.0507 0.1283 0.046 Uiso calc R 1
H H9C -0.2015 -0.1021 0.0876 0.046 Uiso calc R 1
C C10 0.0372(19) 0.3402(7) -0.0409(4) 0.029(2) Uani d . 1
C C12 -0.288(2) 0.2975(7) -0.1486(4) 0.044(3) Uani d . 1
H H12A -0.4579 0.2444 -0.1739 0.053 Uiso calc R 1
H H12B -0.1031 0.3007 -0.1766 0.053 Uiso calc R 1
H H12C -0.3686 0.3640 -0.1415 0.053 Uiso calc R 1
C C22 0.3829(18) 0.2921(6) 0.5959(4) 0.027(2) Uani d . 1
C C23 0.3453(17) 0.2334(6) 0.6479(4) 0.025(2) Uani d . 1
H H23 0.4792 0.2516 0.6920 0.030 Uiso d R 1
C C24 0.1164(17) 0.1478(7) 0.6353(4) 0.027(2) Uani d . 1
C C25 -0.0624(17) 0.1227(6) 0.5693(4) 0.027(2) Uani d . 1
H H25 -0.2195 0.0626 0.5596 0.033 Uiso d R 1
C C26 -0.0044(18) 0.1866(6) 0.5201(4) 0.027(2) Uani d . 1
C C27 -0.2121(19) 0.1609(7) 0.4508(4) 0.027(2) Uani d . 1
C C29 -0.358(2) 0.2119(7) 0.3423(4) 0.043(3) Uani d . 1
H H29A -0.2842 0.2618 0.3133 0.052 Uiso calc R 1
H H29B -0.5782 0.2201 0.3532 0.052 Uiso calc R 1
H H29C -0.3534 0.1423 0.3163 0.052 Uiso calc R 1
C C30 0.6308(19) 0.3850(6) 0.6136(4) 0.026(2) Uani d . 1
C C32 0.8238(19) 0.5442(6) 0.5832(5) 0.038(2) Uani d . 1
H H32A 0.7637 0.5904 0.5515 0.046 Uiso calc R 1
H H32B 1.0415 0.5283 0.5759 0.046 Uiso calc R 1
H H32C 0.8173 0.5774 0.6325 0.046 Uiso calc R 1

loop_
_atom_site_aniso_label
_atom_site_aniso_U_11
_atom_site_aniso_U_22
_atom_site_aniso_U_33
_atom_site_aniso_U_12
_atom_site_aniso_U_13
_atom_site_aniso_U_23
I1 0.0308(3) 0.0292(4) 0.0284(4) -0.0050(3) -0.0046(3) 0.0040(3)
I2 0.0346(4) 0.0328(4) 0.0329(4) -0.0036(3) -0.0010(3) 0.0145(3)
O8 0.052(4) 0.025(4) 0.039(4) -0.017(3) -0.013(3) 0.016(3)
O11 0.047(4) 0.031(4) 0.033(4) -0.013(3) -0.019(3) 0.009(3)
O13 0.074(4) 0.037(4) 0.034(4) -0.020(3) -0.013(3) 0.019(3)
O14 0.072(5) 0.044(5) 0.039(4) -0.025(4) -0.018(3) 0.023(4)
O28 0.045(4) 0.031(4) 0.030(3) -0.008(3) -0.010(3) 0.013(3)
O31 0.038(3) 0.017(3) 0.038(3) -0.010(3) -0.013(3) 0.011(3)
O33 0.053(4) 0.028(4) 0.041(4) -0.020(3) -0.007(3) 0.010(3)
O34 0.034(3) 0.029(4) 0.033(3) -0.006(3) -0.014(3) 0.012(3)
N1 0.024(4) 0.022(4) 0.022(4) -0.002(3) -0.004(3) 0.001(3)
N21 0.027(4) 0.017(4) 0.025(4) 0.002(3) 0.000(3) 0.007(3)
C2 0.032(5) 0.021(5) 0.025(5) -0.002(4) -0.004(4) 0.010(4)
C3 0.026(5) 0.034(6) 0.026(5) -0.012(4) 0.000(4) 0.001(4)
C4 0.034(5) 0.029(6) 0.016(4) 0.002(4) -0.001(4) 0.004(4)
C5 0.026(5) 0.035(6) 0.028(5) 0.004(4) -0.002(4) 0.011(5)
C6 0.031(5) 0.030(6) 0.018(5) -0.001(4) 0.002(4) 0.008(4)
C7 0.045(6) 0.029(6) 0.031(5) 0.001(5) -0.006(5) 0.007(5)
C9 0.045(5) 0.032(6) 0.034(5) -0.005(5) -0.001(4) 0.006(5)
C10 0.030(5) 0.030(6) 0.021(5) -0.005(4) -0.002(4) -0.001(4)
C12 0.050(6) 0.053(7) 0.027(5) -0.015(5) -0.015(5) 0.022(5)
C22 0.026(5) 0.021(5) 0.035(5) 0.004(4) -0.008(4) 0.011(4)
C23 0.022(4) 0.033(6) 0.021(4) 0.007(4) 0.002(4) 0.008(4)
C24 0.026(5) 0.030(6) 0.026(5) 0.001(4) 0.010(4) 0.005(4)
C25 0.023(4) 0.026(6) 0.034(5) -0.002(4) 0.009(4) 0.013(5)
C26 0.029(5) 0.018(5) 0.034(5) 0.000(4) 0.006(4) 0.011(4)
C27 0.039(5) 0.017(5) 0.024(5) -0.001(4) 0.005(4) 0.007(4)
C29 0.057(6) 0.043(7) 0.023(5) -0.003(5) -0.020(4) 0.007(5)
C30 0.029(5) 0.024(6) 0.030(5) 0.013(4) 0.010(4) 0.004(4)
C32 0.049(6) 0.024(6) 0.038(5) -0.008(5) -0.011(5) 0.013(5)

loop_
_atom_type_symbol
_atom_type_description
_atom_type_scat_dispersion_real
_atom_type_scat_dispersion_imag
_atom_type_scat_source
C C 0.0033 0.0016 'International Tables Vol C Tables 4.2.6.8 and 6.1.1.4'
H H 0.0000 0.0000 'International Tables Vol C Tables 4.2.6.8 and 6.1.1.4'
N N 0.0061 0.0033 'International Tables Vol C Tables 4.2.6.8 and 6.1.1.4'
O O 0.0106 0.0060 'International Tables Vol C Tables 4.2.6.8 and 6.1.1.4'
I I -0.4742 1.8119 'International Tables Vol C Tables 4.2.6.8 and 6.1.1.4'

loop_
_geom_angle_atom_site_label_1
_geom_angle_atom_site_label_2
_geom_angle_atom_site_label_3
_geom_angle
C7 O8 C9 115.5(6)
C10 O11 C12 115.1(6)
C27 O28 C29 115.3(6)
C30 O31 C32 115.6(6)
C2 N1 C6 115.4(7)
C22 N21 C26 116.1(6)
N1 C2 C3 125.1(7)
N1 C2 C10 116.7(7)
C3 C2 C10 118.2(7)
C4 C3 C2 117.4(8)
C4 C3 H3 123.0
C2 C3 H3 119.5
C5 C4 C3 119.2(7)
C5 C4 I1 119.9(5)
C3 C4 I1 120.8(6)
C4 C5 C6 119.2(7)
C4 C5 H5 119.1
C6 C5 H5 121.7
N1 C6 C5 123.6(7)
N1 C6 C7 118.9(7)
C5 C6 C7 117.4(7)
O13 C7 O8 124.6(8)
O13 C7 C6 121.7(8)
O8 C7 C6 113.7(7)
O8 C9 H9A 109.5
O8 C9 H9B 109.5
H9A C9 H9B 109.5
O8 C9 H9C 109.5
H9A C9 H9C 109.5
H9B C9 H9C 109.5
O14 C10 O11 124.2(7)
O14 C10 C2 121.9(7)
O11 C10 C2 113.9(7)
O11 C12 H12A 109.5
O11 C12 H12B 109.5
H12A C12 H12B 109.5
O11 C12 H12C 109.5
H12A C12 H12C 109.5
H12B C12 H12C 109.5
N21 C22 C23 124.3(8)
N21 C22 C30 119.2(7)
C23 C22 C30 116.5(7)
C24 C23 C22 119.3(7)
C24 C23 H23 120.5
C22 C23 H23 120.2
C23 C24 C25 118.1(7)
C23 C24 I2 121.0(6)
C25 C24 I2 120.8(6)
C24 C25 C26 118.2(8)
C24 C25 H25 118.9
C26 C25 H25 122.9
N21 C26 C25 124.0(7)
N21 C26 C27 118.8(6)
C25 C26 C27 117.1(7)
O33 C27 O28 124.0(7)
O33 C27 C26 123.0(7)
O28 C27 C26 113.0(7)
O28 C29 H29A 109.5
O28 C29 H29B 109.5
H29A C29 H29B 109.5
O28 C29 H29C 109.5
H29A C29 H29C 109.5
H29B C29 H29C 109.5
O34 C30 O31 123.8(8)
O34 C30 C22 123.8(7)
O31 C30 C22 112.4(7)
O31 C32 H32A 109.5
O31 C32 H32B 109.5
H32A C32 H32B 109.5
O31 C32 H32C 109.5
H32A C32 H32C 109.5
H32B C32 H32C 109.5

loop_
_geom_bond_atom_site_label_1
_geom_bond_atom_site_label_2
_geom_bond_distance
I1 C4 2.100(8)
I2 C24 2.081(7)
O8 C7 1.333(10)
O8 C9 1.450(9)
O11 C10 1.327(9)
O11 C12 1.445(8)
O13 C7 1.199(8)
O14 C10 1.201(9)
O28 C27 1.342(9)
O28 C29 1.455(8)
O31 C30 1.355(9)
O31 C32 1.446(9)
O33 C27 1.200(9)
O34 C30 1.203(9)
N1 C2 1.343(9)
N1 C6 1.347(8)
N21 C22 1.334(9)
N21 C26 1.344(9)
C2 C3 1.383(10)
C2 C10 1.512(10)
C3 C4 1.381(9)
C3 H3 0.9599
C4 C5 1.368(10)
C5 C6 1.379(11)
C5 H5 0.9599
C6 C7 1.497(11)
C9 H9A 0.9800
C9 H9B 0.9800
C9 H9C 0.9800
C12 H12A 0.9800
C12 H12B 0.9800
C12 H12C 0.9800
C22 C23 1.380(10)
C22 C30 1.497(11)
C23 C24 1.380(11)
C23 H23 0.9601
C24 C25 1.392(10)
C25 C26 1.397(10)
C25 H25 0.9600
C26 C27 1.502(11)
C29 H29A 0.9800
C29 H29B 0.9800
C29 H29C 0.9800
C32 H32A 0.9800
C32 H32B 0.9800
C32 H32C 0.9800

loop_
_geom_torsion_atom_site_label_1
_geom_torsion_atom_site_label_2
_geom_torsion_atom_site_label_3
_geom_torsion_atom_site_label_4
_geom_torsion
C6 N1 C2 C3 -0.2(12)
C6 N1 C2 C10 179.1(7)
N1 C2 C3 C4 -0.2(13)
C10 C2 C3 C4 -179.4(7)
C2 C3 C4 C5 0.5(12)
C2 C3 C4 I1 -175.6(6)
C3 C4 C5 C6 -0.5(12)
I1 C4 C5 C6 175.7(6)
C2 N1 C6 C5 0.2(12)
C2 N1 C6 C7 -179.1(7)
C4 C5 C6 N1 0.1(13)
C4 C5 C6 C7 179.4(8)
C9 O8 C7 O13 -0.1(13)
C9 O8 C7 C6 -180.0(7)
N1 C6 C7 O13 176.8(8)
C5 C6 C7 O13 -2.4(13)
N1 C6 C7 O8 -3.3(11)
C5 C6 C7 O8 177.4(8)
C12 O11 C10 O14 1.0(13)
C12 O11 C10 C2 179.8(7)
N1 C2 C10 O14 -174.7(8)
C3 C2 C10 O14 4.6(13)
N1 C2 C10 O11 6.4(11)
C3 C2 C10 O11 -174.3(7)
C26 N21 C22 C23 -0.2(12)
C26 N21 C22 C30 180.0(7)
N21 C22 C23 C24 -1.1(13)
C30 C22 C23 C24 178.8(7)
C22 C23 C24 C25 1.7(12)
C22 C23 C24 I2 -175.7(6)
C23 C24 C25 C26 -1.2(12)
I2 C24 C25 C26 176.2(6)
C22 N21 C26 C25 0.7(12)
C22 N21 C26 C27 177.6(7)
C24 C25 C26 N21 0.0(12)
C24 C25 C26 C27 -176.9(7)
C29 O28 C27 O33 4.0(12)
C29 O28 C27 C26 -175.7(7)
N21 C26 C27 O33 -179.3(8)
C25 C26 C27 O33 -2.2(13)
N21 C26 C27 O28 0.4(11)
C25 C26 C27 O28 177.4(7)
C32 O31 C30 O34 -1.5(11)
C32 O31 C30 C22 177.5(7)
N21 C22 C30 O34 -166.6(7)
C23 C22 C30 O34 13.6(12)
N21 C22 C30 O31 14.4(11)
C23 C22 C30 O31 -165.4(7)

loop_
_cod_related_entry_id
_cod_related_entry_database
_cod_related_entry_code
1 ChemSpider 10209766
